data_4068989
loop_
_publ_author_name
'Chomitz, Wayne A.'
'Sutton, Andrew D.'
'Krinsky, Jamin L.'
'Arnold, John'

_publ_section_title
;
 Synthesis and Reactivity of Titanium and Zirconium Complexes Supported by
 a Multidentate Monoanionic [N2P2] Ligand
;
_journal_issue 12
_journal_name_full Organometallics
_journal_page_first 3338
_journal_paper_doi 10.1021/om8011932
_journal_volume 28
_journal_year 2009
_chemical_formula_moiety '(C47 H77 N3 P2 Si Zr)(C5H12)'
_chemical_formula_sum 'C52 H89 N3 P2 Si Zr'
_chemical_formula_weight 937.51
_chemical_name_systematic
; 
 ? 
;
_space_group_IT_number 14
_symmetry_cell_setting monoclinic
_symmetry_space_group_name_Hall '-P 2ybc'
_symmetry_space_group_name_H-M 'P 1 21/c 1'
_atom_sites_solution_hydrogens geom
_atom_sites_solution_primary direct
_atom_sites_solution_secondary difmap
_audit_creation_method SHELXL-97
_cell_angle_alpha 90.00
_cell_angle_beta 115.02
_cell_angle_gamma 90.00
_cell_formula_units_Z 4
_cell_length_a 18.455
_cell_length_b 18.696
_cell_length_c 16.811
_cell_measurement_reflns_used 10353
_cell_measurement_temperature 151(2)
_cell_measurement_theta_max 24.5
_cell_measurement_theta_min 3.4
_cell_volume 5256.072
_computing_cell_refinement 'Bruker SAINT v7.07'
_computing_data_collection 'Bruker SMART v5.054d'
_computing_data_reduction 'Bruker SAINT v7.07'
_computing_structure_refinement 'SHELXL-97 (Sheldrick, 1997)'
_computing_structure_solution 'SHELXS-97 (Sheldrick, 1990)'
_diffrn_ambient_temperature 293(2)
_diffrn_measured_fraction_theta_full 0.984
_diffrn_measured_fraction_theta_max 0.984
_diffrn_measurement_device_type 'SMART 1000'
_diffrn_measurement_method '\w scans'
_diffrn_radiation_monochromator graphite
_diffrn_radiation_source 'fine-focus sealed tube'
_diffrn_radiation_type MoK\a
_diffrn_radiation_wavelength 0.71073
_diffrn_reflns_av_R_equivalents 0.0451
_diffrn_reflns_av_sigmaI/netI 0.0720
_diffrn_reflns_limit_h_max 21
_diffrn_reflns_limit_h_min -21
_diffrn_reflns_limit_k_max 21
_diffrn_reflns_limit_k_min -20
_diffrn_reflns_limit_l_max 17
_diffrn_reflns_limit_l_min -19
_diffrn_reflns_number 22057
_diffrn_reflns_theta_full 24.12
_diffrn_reflns_theta_max 24.12
_diffrn_reflns_theta_min 3.42
_diffrn_standards_decay_% 0
_diffrn_standards_interval_count 0
_diffrn_standards_interval_time 0
_diffrn_standards_number 0
_exptl_absorpt_coefficient_mu 0.328
_exptl_absorpt_correction_T_max 1.00
_exptl_absorpt_correction_T_min 0.82
_exptl_absorpt_correction_type empirical
_exptl_absorpt_process_details 'Blessing, 1995'
_exptl_crystal_colour orange
_exptl_crystal_density_diffrn 1.185
_exptl_crystal_density_method 'not measured'
_exptl_crystal_description blocks
_exptl_crystal_F_000 2024
_exptl_crystal_size_max 0.30
_exptl_crystal_size_mid 0.15
_exptl_crystal_size_min 0.10
_refine_diff_density_max 0.701
_refine_diff_density_min -0.451
_refine_diff_density_rms 0.077
_refine_ls_extinction_method none
_refine_ls_goodness_of_fit_ref 1.123
_refine_ls_hydrogen_treatment constr
_refine_ls_matrix_type full
_refine_ls_number_parameters 537
_refine_ls_number_reflns 8241
_refine_ls_number_restraints 0
_refine_ls_restrained_S_all 1.123
_refine_ls_R_factor_all 0.0878
_refine_ls_R_factor_gt 0.0535
_refine_ls_shift/su_max 0.006
_refine_ls_shift/su_mean 0.000
_refine_ls_structure_factor_coef Fsqd
_refine_ls_weighting_details 'calc w=1/[\s^2^(Fo^2^)+(0.0800P)^2^+0.0000P] where P=(Fo^2^+2Fc^2^)/3'
_refine_ls_weighting_scheme calc
_refine_ls_wR_factor_gt 0.1365
_refine_ls_wR_factor_ref 0.1521
_reflns_number_gt 5725
_reflns_number_total 8241
_reflns_threshold_expression >2sigma(I)
_cod_data_source_file om8011932_si_002.cif
_cod_data_source_block wac4155
_cod_original_cell_volume 5255.9
_cod_original_sg_symbol_H-M P2(1)/c
_cod_database_code 4068989

loop_
_symmetry_equiv_pos_as_xyz
'x, y, z'
'-x, y+1/2, -z+1/2'
'-x, -y, -z'
'x, -y-1/2, z-1/2'

loop_
_atom_site_label
_atom_site_type_symbol
_atom_site_fract_x
_atom_site_fract_y
_atom_site_fract_z
_atom_site_U_iso_or_equiv
_atom_site_adp_type
_atom_site_occupancy
_atom_site_symmetry_multiplicity
_atom_site_calc_flag
_atom_site_refinement_flags
_atom_site_disorder_assembly
_atom_site_disorder_group
Zr1 Zr 0.14003(2) 0.16428(2) 0.85378(2) 0.02606(15) Uani 1 1 d . . .
Si1 Si 0.10154(8) 0.03824(7) 0.72810(7) 0.0369(3) Uani 1 1 d . . .
P1 P 0.18974(7) 0.24886(6) 0.74905(7) 0.0305(3) Uani 1 1 d . . .
P2 P 0.39862(9) -0.05104(8) 0.87800(10) 0.0470(6) Uani 0.851(4) 1 d P A 1
P2B P 0.3500(6) -0.1062(5) 0.8343(6) 0.050(3) Uiso 0.149(4) 1 d P A 2
N1 N 0.05045(19) 0.10959(18) 0.7434(2) 0.0338(8) Uani 1 1 d . . .
N2 N 0.19690(19) 0.07805(17) 0.76841(19) 0.0298(8) Uani 1 1 d . . .
N3 N 0.32365(18) 0.26111(17) 1.0112(2) 0.0286(8) Uani 1 1 d . . .
H3A H 0.3704 0.2429 1.0267 0.034 Uiso 1 1 calc R . .
C1 C -0.0377(2) 0.1161(2) 0.6964(3) 0.0388(11) Uani 1 1 d . . .
C2 C -0.0662(3) 0.1801(3) 0.7318(3) 0.0551(14) Uani 1 1 d . . .
H2A H -0.0418 0.2230 0.7230 0.083 Uiso 1 1 calc R . .
H2B H -0.0513 0.1737 0.7934 0.083 Uiso 1 1 calc R . .
H2C H -0.1233 0.1841 0.7013 0.083 Uiso 1 1 calc R . .
C3 C -0.0647(3) 0.1261(3) 0.5980(3) 0.0552(14) Uani 1 1 d . . .
H3B H -0.0401 0.1681 0.5877 0.083 Uiso 1 1 calc R . .
H3C H -0.1218 0.1313 0.5700 0.083 Uiso 1 1 calc R . .
H3D H -0.0494 0.0851 0.5744 0.083 Uiso 1 1 calc R . .
C4 C -0.0787(3) 0.0486(3) 0.7112(3) 0.0621(15) Uani 1 1 d . . .
H4A H -0.0619 0.0074 0.6892 0.093 Uiso 1 1 calc R . .
H4B H -0.1357 0.0537 0.6808 0.093 Uiso 1 1 calc R . .
H4C H -0.0639 0.0426 0.7729 0.093 Uiso 1 1 calc R . .
C5 C 0.1039(3) -0.0434(2) 0.7935(3) 0.0507(13) Uani 1 1 d . . .
H5A H 0.0921 -0.0848 0.7563 0.076 Uiso 1 1 calc R . .
H5B H 0.0648 -0.0388 0.8168 0.076 Uiso 1 1 calc R . .
H5C H 0.1561 -0.0484 0.8408 0.076 Uiso 1 1 calc R . .
C6 C 0.0743(3) 0.0044(3) 0.6139(3) 0.0559(14) Uani 1 1 d . . .
H6A H 0.0692 -0.0467 0.6131 0.084 Uiso 1 1 calc R . .
H6B H 0.1154 0.0175 0.5958 0.084 Uiso 1 1 calc R . .
H6C H 0.0244 0.0252 0.5745 0.084 Uiso 1 1 calc R . .
C7 C 0.2187(3) 0.1122(2) 0.7015(3) 0.0372(11) Uani 1 1 d . . .
H7A H 0.2075 0.0787 0.6537 0.045 Uiso 1 1 calc R . .
H7B H 0.2758 0.1213 0.7279 0.045 Uiso 1 1 calc R . .
C8 C 0.1754(3) 0.1819(2) 0.6639(3) 0.0350(11) Uani 1 1 d . . .
H8A H 0.1187 0.1723 0.6317 0.042 Uiso 1 1 calc R . .
H8B H 0.1947 0.2012 0.6228 0.042 Uiso 1 1 calc R . .
C9 C 0.1334(3) 0.3261(2) 0.6837(3) 0.0386(11) Uani 1 1 d . . .
H9A H 0.1489 0.3327 0.6352 0.046 Uiso 1 1 calc R . .
C10 C 0.1534(3) 0.3950(3) 0.7375(3) 0.0568(14) Uani 1 1 d . . .
H10A H 0.1233 0.4339 0.7012 0.085 Uiso 1 1 calc R . .
H10B H 0.2095 0.4048 0.7585 0.085 Uiso 1 1 calc R . .
H10C H 0.1400 0.3896 0.7864 0.085 Uiso 1 1 calc R . .
C11 C 0.0447(3) 0.3125(3) 0.6446(3) 0.0581(14) Uani 1 1 d . . .
H11A H 0.0170 0.3533 0.6107 0.087 Uiso 1 1 calc R . .
H11B H 0.0281 0.3044 0.6908 0.087 Uiso 1 1 calc R . .
H11C H 0.0325 0.2712 0.6073 0.087 Uiso 1 1 calc R . .
C12 C 0.2941(3) 0.2805(2) 0.7879(3) 0.0355(10) Uani 1 1 d . . .
H12A H 0.2996 0.3203 0.8281 0.043 Uiso 1 1 calc R . .
C13 C 0.3141(3) 0.3112(3) 0.7155(3) 0.0435(12) Uani 1 1 d . . .
H13A H 0.3687 0.3270 0.7403 0.065 Uiso 1 1 calc R . .
H13B H 0.2795 0.3510 0.6884 0.065 Uiso 1 1 calc R . .
H13C H 0.3066 0.2750 0.6722 0.065 Uiso 1 1 calc R . .
C14 C 0.3565(3) 0.2254(2) 0.8411(3) 0.0417(11) Uani 1 1 d . . .
H14A H 0.4089 0.2455 0.8596 0.062 Uiso 1 1 calc R . .
H14B H 0.3516 0.1839 0.8056 0.062 Uiso 1 1 calc R . .
H14C H 0.3482 0.2120 0.8918 0.062 Uiso 1 1 calc R . .
C15 C 0.2667(3) 0.0364(2) 0.8303(3) 0.0379(11) Uani 1 1 d . . .
H15A H 0.2528 0.0164 0.8752 0.046 Uiso 1 1 calc R B 1
H15B H 0.3106 0.0695 0.8591 0.046 Uiso 1 1 calc R B 1
C16 C 0.2968(3) -0.0240(3) 0.7919(3) 0.0521(13) Uani 1 1 d . A 1
H16A H 0.3009 -0.0082 0.7390 0.063 Uiso 1 1 calc R A 1
H16B H 0.2603 -0.0643 0.7771 0.063 Uiso 1 1 calc R A 1
C17 C 0.4476(3) -0.0800(4) 0.8123(5) 0.0788(19) Uani 1 1 d . A 1
H17A H 0.4954 -0.1059 0.8519 0.095 Uiso 1 1 calc R A 1
C18 C 0.4048(5) -0.1294(4) 0.7349(5) 0.103(2) Uani 1 1 d . A 1
H18A H 0.4395 -0.1401 0.7070 0.154 Uiso 1 1 calc R A 1
H18B H 0.3573 -0.1064 0.6936 0.154 Uiso 1 1 calc R A 1
H18C H 0.3907 -0.1729 0.7552 0.154 Uiso 1 1 calc R A 1
C19 C 0.4782(5) -0.0151(5) 0.7781(6) 0.128(3) Uani 1 1 d . A 1
H19A H 0.5049 -0.0317 0.7435 0.192 Uiso 1 1 calc R A 1
H19B H 0.5149 0.0121 0.8270 0.192 Uiso 1 1 calc R A 1
H19C H 0.4338 0.0146 0.7426 0.192 Uiso 1 1 calc R A 1
C20 C 0.3752(3) -0.1355(3) 0.9196(4) 0.0700(16) Uani 1 1 d . A 1
H20A H 0.3490 -0.1686 0.8704 0.084 Uiso 1 1 calc R A 1
C21 C 0.4517(4) -0.1683(3) 0.9842(4) 0.088(2) Uani 1 1 d . A 1
H21A H 0.4403 -0.2126 1.0054 0.133 Uiso 1 1 calc R A 1
H21B H 0.4774 -0.1361 1.0327 0.133 Uiso 1 1 calc R A 1
H21C H 0.4865 -0.1771 0.9560 0.133 Uiso 1 1 calc R A 1
C22 C 0.3209(4) -0.1228(4) 0.9652(4) 0.088(2) Uani 1 1 d . A 1
H22A H 0.3091 -0.1677 0.9849 0.132 Uiso 1 1 calc R A 1
H22B H 0.2721 -0.1010 0.9249 0.132 Uiso 1 1 calc R A 1
H22C H 0.3471 -0.0918 1.0146 0.132 Uiso 1 1 calc R A 1
C23 C 0.2531(2) 0.2211(2) 0.9889(2) 0.0259(9) Uani 1 1 d . . .
C24 C 0.2562(2) 0.1455(2) 0.9902(2) 0.0254(9) Uani 1 1 d . . .
C25 C 0.1913(2) 0.1015(2) 0.9862(2) 0.0284(9) Uani 1 1 d . . .
H25A H 0.1992 0.0503 0.9799 0.034 Uiso 1 1 calc R . .
C26 C 0.1127(2) 0.1196(2) 0.9725(2) 0.0307(10) Uani 1 1 d . . .
C27 C 0.0767(2) 0.1875(2) 0.9469(3) 0.0330(10) Uani 1 1 d . . .
H27A H 0.0184 0.1837 0.9154 0.040 Uiso 1 1 calc R . .
C28 C 0.1047(2) 0.2542(2) 0.9306(2) 0.0283(9) Uani 1 1 d . . .
C29 C 0.1892(2) 0.2711(2) 0.9640(2) 0.0264(9) Uani 1 1 d . . .
C30 C 0.3379(2) 0.1111(2) 1.0286(3) 0.0329(10) Uani 1 1 d . . .
H30A H 0.3630 0.1192 1.0908 0.049 Uiso 1 1 calc R . .
H30B H 0.3702 0.1317 1.0022 0.049 Uiso 1 1 calc R . .
H30C H 0.3325 0.0606 1.0172 0.049 Uiso 1 1 calc R . .
C31 C 0.0595(3) 0.0589(2) 0.9723(3) 0.0418(11) Uani 1 1 d . . .
H31A H 0.0611 0.0537 1.0298 0.063 Uiso 1 1 calc R . .
H31B H 0.0778 0.0155 0.9563 0.063 Uiso 1 1 calc R . .
H31C H 0.0057 0.0686 0.9307 0.063 Uiso 1 1 calc R . .
C32 C 0.0452(3) 0.3143(2) 0.9035(3) 0.0406(11) Uani 1 1 d . . .
H32A H 0.0485 0.3394 0.9547 0.061 Uiso 1 1 calc R . .
H32B H -0.0077 0.2953 0.8725 0.061 Uiso 1 1 calc R . .
H32C H 0.0567 0.3466 0.8660 0.061 Uiso 1 1 calc R . .
C33 C 0.2255(2) 0.3419(2) 0.9761(2) 0.0285(9) Uani 1 1 d . . .
C34 C 0.1977(3) 0.4116(2) 0.9722(3) 0.0404(11) Uani 1 1 d . . .
H34A H 0.1433 0.4201 0.9535 0.048 Uiso 1 1 calc R . .
C35 C 0.2508(3) 0.4680(2) 0.9959(3) 0.0449(12) Uani 1 1 d . . .
H35A H 0.2319 0.5142 0.9957 0.054 Uiso 1 1 calc R . .
C36 C 0.3309(3) 0.4573(3) 1.0198(3) 0.0490(13) Uani 1 1 d . . .
H36A H 0.3647 0.4967 1.0322 0.059 Uiso 1 1 calc R . .
C37 C 0.3633(3) 0.3883(2) 1.0259(3) 0.0370(11) Uani 1 1 d . . .
C38 C 0.3080(2) 0.3323(2) 1.0050(2) 0.0280(9) Uani 1 1 d . . .
C39 C 0.4486(3) 0.3755(2) 1.0494(3) 0.0386(11) Uani 1 1 d . . .
C40 C 0.4803(3) 0.3930(3) 0.9891(3) 0.0469(12) Uani 1 1 d . . .
C41 C 0.5592(3) 0.3787(3) 1.0104(4) 0.0560(14) Uani 1 1 d . . .
H41A H 0.5794 0.3887 0.9695 0.067 Uiso 1 1 calc R . .
C42 C 0.6102(3) 0.3498(3) 1.0910(4) 0.0578(15) Uani 1 1 d . . .
C43 C 0.5791(3) 0.3337(3) 1.1501(4) 0.0550(14) Uani 1 1 d . . .
H43A H 0.6124 0.3143 1.2042 0.066 Uiso 1 1 calc R . .
C44 C 0.4987(3) 0.3458(2) 1.1308(3) 0.0446(12) Uani 1 1 d . . .
C45 C 0.4312(3) 0.4293(3) 0.9030(3) 0.0576(14) Uani 1 1 d . . .
H45A H 0.4634 0.4364 0.8713 0.086 Uiso 1 1 calc R . .
H45B H 0.4130 0.4748 0.9138 0.086 Uiso 1 1 calc R . .
H45C H 0.3860 0.3999 0.8690 0.086 Uiso 1 1 calc R . .
C46 C 0.6978(3) 0.3363(3) 1.1126(5) 0.084(2) Uani 1 1 d . . .
H46A H 0.7238 0.3161 1.1703 0.126 Uiso 1 1 calc R . .
H46B H 0.7231 0.3807 1.1106 0.126 Uiso 1 1 calc R . .
H46C H 0.7017 0.3037 1.0705 0.126 Uiso 1 1 calc R . .
C47 C 0.4690(3) 0.3265(3) 1.1979(3) 0.0527(13) Uani 1 1 d . . .
H47A H 0.5122 0.3072 1.2488 0.079 Uiso 1 1 calc R . .
H47B H 0.4273 0.2915 1.1739 0.079 Uiso 1 1 calc R . .
H47C H 0.4484 0.3685 1.2141 0.079 Uiso 1 1 calc R . .
C48 C 0.1934(6) -0.2794(6) 1.1281(7) 0.160(4) Uani 1 1 d . . .
H48A H 0.1501 -0.3091 1.0902 0.239 Uiso 1 1 calc R . .
H48B H 0.1980 -0.2828 1.1870 0.239 Uiso 1 1 calc R . .
H48C H 0.2423 -0.2950 1.1266 0.239 Uiso 1 1 calc R . .
C49 C 0.1774(5) -0.2044(6) 1.0981(5) 0.117(3) Uani 1 1 d . . .
H49A H 0.1705 -0.2019 1.0377 0.140 Uiso 1 1 calc R . .
H49B H 0.1275 -0.1895 1.0992 0.140 Uiso 1 1 calc R . .
C50 C 0.2351(3) -0.1583(3) 1.1464(3) 0.0451(12) Uani 1 1 d . . .
H50A H 0.2450 -0.1636 1.2075 0.054 Uiso 1 1 calc R . .
H50B H 0.2839 -0.1709 1.1413 0.054 Uiso 1 1 calc R . .
C51 C 0.2182(5) -0.0898(5) 1.1236(5) 0.105(3) Uani 1 1 d . . .
H51A H 0.1700 -0.0763 1.1295 0.126 Uiso 1 1 calc R . .
H51B H 0.2084 -0.0838 1.0626 0.126 Uiso 1 1 calc R . .
C52 C 0.2848(6) -0.0428(4) 1.1793(5) 0.123(3) Uani 1 1 d . . .
H52A H 0.2716 0.0060 1.1612 0.185 Uiso 1 1 calc R . .
H52B H 0.3325 -0.0561 1.1733 0.185 Uiso 1 1 calc R . .
H52C H 0.2936 -0.0479 1.2395 0.185 Uiso 1 1 calc R . .

loop_
_atom_site_aniso_label
_atom_site_aniso_U_11
_atom_site_aniso_U_22
_atom_site_aniso_U_33
_atom_site_aniso_U_23
_atom_site_aniso_U_13
_atom_site_aniso_U_12
Zr1 0.0250(2) 0.0297(3) 0.0219(2) 0.00006(17) 0.00834(17) -0.00273(19)
Si1 0.0411(7) 0.0346(7) 0.0288(7) -0.0053(5) 0.0087(6) -0.0062(6)
P1 0.0383(7) 0.0306(7) 0.0261(6) 0.0012(4) 0.0169(5) 0.0004(5)
P2 0.0398(9) 0.0426(11) 0.0475(10) 0.0007(7) 0.0078(7) 0.0057(7)
N1 0.0304(19) 0.039(2) 0.0272(19) 0.0003(15) 0.0079(16) -0.0061(17)
N2 0.036(2) 0.027(2) 0.0234(18) -0.0015(14) 0.0101(16) -0.0008(16)
N3 0.0201(17) 0.033(2) 0.0310(18) -0.0017(15) 0.0093(15) -0.0070(16)
C1 0.031(2) 0.042(3) 0.035(2) 0.003(2) 0.006(2) -0.005(2)
C2 0.030(3) 0.074(4) 0.049(3) -0.002(3) 0.004(2) -0.002(3)
C3 0.041(3) 0.075(4) 0.032(3) 0.002(2) -0.001(2) -0.005(3)
C4 0.034(3) 0.076(4) 0.059(3) 0.008(3) 0.003(3) -0.021(3)
C5 0.059(3) 0.038(3) 0.050(3) -0.005(2) 0.017(3) -0.012(2)
C6 0.067(4) 0.055(3) 0.039(3) -0.019(2) 0.015(3) -0.017(3)
C7 0.046(3) 0.038(3) 0.028(2) -0.0068(19) 0.015(2) -0.001(2)
C8 0.045(3) 0.037(3) 0.025(2) -0.0008(18) 0.016(2) -0.001(2)
C9 0.048(3) 0.039(3) 0.033(2) 0.0074(19) 0.021(2) 0.004(2)
C10 0.082(4) 0.044(3) 0.051(3) 0.004(2) 0.035(3) 0.020(3)
C11 0.051(3) 0.059(4) 0.066(4) 0.024(3) 0.026(3) 0.017(3)
C12 0.041(3) 0.038(3) 0.029(2) -0.0030(19) 0.017(2) -0.006(2)
C13 0.044(3) 0.056(3) 0.037(3) 0.004(2) 0.024(2) -0.006(2)
C14 0.041(3) 0.052(3) 0.033(2) 0.001(2) 0.017(2) 0.000(2)
C15 0.043(3) 0.036(3) 0.037(3) 0.0016(19) 0.019(2) 0.007(2)
C16 0.064(3) 0.051(3) 0.045(3) 0.008(2) 0.027(3) 0.022(3)
C17 0.043(3) 0.079(5) 0.107(5) 0.023(4) 0.025(3) 0.006(3)
C18 0.116(6) 0.104(6) 0.103(6) -0.001(5) 0.060(5) 0.042(5)
C19 0.106(6) 0.161(9) 0.137(7) 0.034(6) 0.070(6) 0.004(6)
C20 0.057(4) 0.073(4) 0.067(4) 0.015(3) 0.013(3) 0.001(3)
C21 0.067(4) 0.081(5) 0.092(5) 0.036(4) 0.009(4) 0.017(4)
C22 0.112(6) 0.083(5) 0.074(4) 0.026(4) 0.043(4) 0.037(4)
C23 0.025(2) 0.037(3) 0.019(2) -0.0008(17) 0.0121(18) -0.0032(19)
C24 0.025(2) 0.026(2) 0.026(2) -0.0020(16) 0.0112(18) -0.0023(18)
C25 0.031(2) 0.028(2) 0.024(2) -0.0008(17) 0.0097(19) -0.0042(19)
C26 0.031(2) 0.037(3) 0.026(2) 0.0002(18) 0.0139(19) -0.005(2)
C27 0.024(2) 0.047(3) 0.027(2) 0.0007(19) 0.0100(19) -0.002(2)
C28 0.029(2) 0.031(2) 0.023(2) -0.0016(17) 0.0091(18) 0.0005(19)
C29 0.029(2) 0.029(2) 0.021(2) -0.0006(16) 0.0116(18) -0.0007(19)
C30 0.033(2) 0.032(3) 0.028(2) -0.0005(18) 0.0071(19) 0.000(2)
C31 0.039(3) 0.048(3) 0.043(3) 0.000(2) 0.022(2) -0.012(2)
C32 0.036(3) 0.045(3) 0.039(3) 0.000(2) 0.013(2) 0.007(2)
C33 0.035(2) 0.031(3) 0.022(2) 0.0000(17) 0.0150(19) -0.002(2)
C34 0.045(3) 0.042(3) 0.034(2) 0.005(2) 0.017(2) 0.005(2)
C35 0.059(3) 0.029(3) 0.047(3) 0.000(2) 0.023(3) -0.004(2)
C36 0.058(3) 0.040(3) 0.047(3) -0.004(2) 0.020(3) -0.018(3)
C37 0.041(3) 0.038(3) 0.034(2) -0.0052(19) 0.017(2) -0.012(2)
C38 0.037(2) 0.025(2) 0.026(2) -0.0009(17) 0.0179(19) -0.001(2)
C39 0.041(3) 0.033(3) 0.044(3) -0.012(2) 0.020(2) -0.016(2)
C40 0.055(3) 0.041(3) 0.051(3) -0.014(2) 0.028(3) -0.025(3)
C41 0.068(4) 0.047(3) 0.072(4) -0.019(3) 0.048(3) -0.027(3)
C42 0.046(3) 0.050(4) 0.083(4) -0.016(3) 0.033(3) -0.012(3)
C43 0.045(3) 0.047(3) 0.067(3) -0.002(3) 0.017(3) -0.008(3)
C44 0.043(3) 0.039(3) 0.051(3) -0.009(2) 0.019(2) -0.014(2)
C45 0.072(4) 0.054(4) 0.053(3) -0.007(3) 0.033(3) -0.024(3)
C46 0.049(4) 0.084(5) 0.126(6) -0.017(4) 0.044(4) -0.018(3)
C47 0.053(3) 0.062(4) 0.042(3) 0.002(2) 0.020(3) -0.009(3)
C48 0.133(9) 0.142(10) 0.140(8) -0.027(7) -0.004(7) -0.015(7)
C49 0.092(6) 0.176(10) 0.095(6) 0.035(6) 0.051(5) 0.046(7)
C50 0.032(3) 0.050(3) 0.034(3) 0.005(2) -0.004(2) 0.015(3)
C51 0.085(5) 0.154(9) 0.088(5) 0.023(6) 0.048(5) 0.024(6)
C52 0.177(9) 0.083(6) 0.114(7) 0.026(5) 0.065(7) 0.035(6)

loop_
_atom_type_symbol
_atom_type_description
_atom_type_scat_dispersion_real
_atom_type_scat_dispersion_imag
_atom_type_scat_source
C C 0.0033 0.0016 'International Tables Vol C Tables 4.2.6.8 and 6.1.1.4'
H H 0.0000 0.0000 'International Tables Vol C Tables 4.2.6.8 and 6.1.1.4'
N N 0.0061 0.0033 'International Tables Vol C Tables 4.2.6.8 and 6.1.1.4'
Si Si 0.0817 0.0704 'International Tables Vol C Tables 4.2.6.8 and 6.1.1.4'
P P 0.1023 0.0942 'International Tables Vol C Tables 4.2.6.8 and 6.1.1.4'
Zr Zr -2.9673 0.5597 'International Tables Vol C Tables 4.2.6.8 and 6.1.1.4'

loop_
_geom_angle_atom_site_label_1
_geom_angle_atom_site_label_2
_geom_angle_atom_site_label_3
_geom_angle
N1 Zr1 C25 115.93(13)
N1 Zr1 C27 104.15(13)
C25 Zr1 C27 64.81(14)
N1 Zr1 C28 121.22(13)
C25 Zr1 C28 86.04(14)
C27 Zr1 C28 34.92(14)
N1 Zr1 C26 101.31(13)
C25 Zr1 C26 34.62(13)
C27 Zr1 C26 34.49(14)
C28 Zr1 C26 65.90(14)
N1 Zr1 C24 143.21(13)
C25 Zr1 C24 35.07(13)
C27 Zr1 C24 83.50(13)
C28 Zr1 C24 85.63(13)
C26 Zr1 C24 64.87(13)
N1 Zr1 C23 175.79(13)
C25 Zr1 C23 61.03(13)
C27 Zr1 C23 77.44(13)
C28 Zr1 C23 62.25(13)
C26 Zr1 C23 77.73(12)
C24 Zr1 C23 32.72(12)
N1 Zr1 C29 152.27(13)
C25 Zr1 C29 80.14(13)
C27 Zr1 C29 60.59(13)
C28 Zr1 C29 33.43(12)
C26 Zr1 C29 78.97(13)
C24 Zr1 C29 62.24(12)
C23 Zr1 C29 31.80(12)
N1 Zr1 N2 65.16(11)
C25 Zr1 N2 96.70(12)
C27 Zr1 N2 153.20(13)
C28 Zr1 N2 171.04(12)
C26 Zr1 N2 120.53(12)
C24 Zr1 N2 91.71(11)
C23 Zr1 N2 111.69(11)
C29 Zr1 N2 138.61(11)
N1 Zr1 P1 93.61(9)
C25 Zr1 P1 140.97(10)
C27 Zr1 P1 134.54(11)
C28 Zr1 P1 100.44(10)
C26 Zr1 P1 163.56(10)
C24 Zr1 P1 106.51(9)
C23 Zr1 P1 87.88(8)
C29 Zr1 P1 84.62(8)
N2 Zr1 P1 72.09(7)
N1 Zr1 Si1 33.29(10)
C25 Zr1 Si1 98.87(10)
C27 Zr1 Si1 124.65(11)
C28 Zr1 Si1 152.83(10)
C26 Zr1 Si1 103.78(10)
C24 Zr1 Si1 113.59(9)
C23 Zr1 Si1 142.77(9)
C29 Zr1 Si1 173.75(9)
N2 Zr1 Si1 35.20(7)
P1 Zr1 Si1 92.48(3)
N1 Si1 N2 97.87(16)
N1 Si1 C5 115.1(2)
N2 Si1 C5 110.3(2)
N1 Si1 C6 119.3(2)
N2 Si1 C6 109.1(2)
C5 Si1 C6 104.8(2)
N1 Si1 Zr1 43.51(11)
N2 Si1 Zr1 60.23(11)
C5 Si1 Zr1 106.47(15)
C6 Si1 Zr1 148.69(18)
C8 P1 C9 102.15(19)
C8 P1 C12 106.2(2)
C9 P1 C12 101.5(2)
C8 P1 Zr1 97.37(14)
C9 P1 Zr1 124.41(15)
C12 P1 Zr1 121.94(13)
C17 P2 C20 103.7(3)
C17 P2 C16 101.9(3)
C20 P2 C16 101.6(3)
C1 N1 Si1 122.2(3)
C1 N1 Zr1 133.6(3)
Si1 N1 Zr1 103.20(16)
C15 N2 C7 108.7(3)
C15 N2 Si1 118.5(3)
C7 N2 Si1 115.9(3)
C15 N2 Zr1 111.3(2)
C7 N2 Zr1 116.3(2)
Si1 N2 Zr1 84.57(13)
C38 N3 C23 111.0(3)
C38 N3 H3A 124.5
C23 N3 H3A 124.5
N1 C1 C3 111.7(4)
N1 C1 C2 109.8(3)
C3 C1 C2 108.6(4)
N1 C1 C4 110.4(4)
C3 C1 C4 108.5(4)
C2 C1 C4 107.8(4)
C1 C2 H2A 109.5
C1 C2 H2B 109.5
H2A C2 H2B 109.5
C1 C2 H2C 109.5
H2A C2 H2C 109.5
H2B C2 H2C 109.5
C1 C3 H3B 109.5
C1 C3 H3C 109.5
H3B C3 H3C 109.5
C1 C3 H3D 109.5
H3B C3 H3D 109.5
H3C C3 H3D 109.5
C1 C4 H4A 109.5
C1 C4 H4B 109.5
H4A C4 H4B 109.5
C1 C4 H4C 109.5
H4A C4 H4C 109.5
H4B C4 H4C 109.5
Si1 C5 H5A 109.5
Si1 C5 H5B 109.5
H5A C5 H5B 109.5
Si1 C5 H5C 109.5
H5A C5 H5C 109.5
H5B C5 H5C 109.5
Si1 C6 H6A 109.5
Si1 C6 H6B 109.5
H6A C6 H6B 109.5
Si1 C6 H6C 109.5
H6A C6 H6C 109.5
H6B C6 H6C 109.5
N2 C7 C8 114.8(3)
N2 C7 H7A 108.6
C8 C7 H7A 108.6
N2 C7 H7B 108.6
C8 C7 H7B 108.6
H7A C7 H7B 107.6
C7 C8 P1 112.5(3)
C7 C8 H8A 109.1
P1 C8 H8A 109.1
C7 C8 H8B 109.1
P1 C8 H8B 109.1
H8A C8 H8B 107.8
C11 C9 C10 110.3(4)
C11 C9 P1 111.3(3)
C10 C9 P1 112.0(3)
C11 C9 H9A 107.7
C10 C9 H9A 107.7
P1 C9 H9A 107.7
C9 C10 H10A 109.5
C9 C10 H10B 109.5
H10A C10 H10B 109.5
C9 C10 H10C 109.5
H10A C10 H10C 109.5
H10B C10 H10C 109.5
C9 C11 H11A 109.5
C9 C11 H11B 109.5
H11A C11 H11B 109.5
C9 C11 H11C 109.5
H11A C11 H11C 109.5
H11B C11 H11C 109.5
C14 C12 C13 110.2(4)
C14 C12 P1 114.0(3)
C13 C12 P1 114.0(3)
C14 C12 H12A 106.0
C13 C12 H12A 106.0
P1 C12 H12A 106.0
C12 C13 H13A 109.5
C12 C13 H13B 109.5
H13A C13 H13B 109.5
C12 C13 H13C 109.5
H13A C13 H13C 109.5
H13B C13 H13C 109.5
C12 C14 H14A 109.5
C12 C14 H14B 109.5
H14A C14 H14B 109.5
C12 C14 H14C 109.5
H14A C14 H14C 109.5
H14B C14 H14C 109.5
N2 C15 C16 117.2(3)
N2 C15 H15A 108.0
C16 C15 H15A 108.0
N2 C15 H15B 108.0
C16 C15 H15B 108.0
H15A C15 H15B 107.2
C15 C16 P2 107.3(3)
C15 C16 H16A 110.3
P2 C16 H16A 110.3
C15 C16 H16B 110.3
P2 C16 H16B 110.3
H16A C16 H16B 108.5
C18 C17 C19 107.4(6)
C18 C17 P2 120.0(4)
C19 C17 P2 110.7(5)
C18 C17 H17A 106.0
C19 C17 H17A 106.0
P2 C17 H17A 106.0
C17 C18 H18A 109.5
C17 C18 H18B 109.5
H18A C18 H18B 109.5
C17 C18 H18C 109.5
H18A C18 H18C 109.5
H18B C18 H18C 109.5
C17 C19 H19A 109.5
C17 C19 H19B 109.5
H19A C19 H19B 109.5
C17 C19 H19C 109.5
H19A C19 H19C 109.5
H19B C19 H19C 109.5
C21 C20 C22 108.6(5)
C21 C20 P2 108.8(4)
C22 C20 P2 111.6(5)
C21 C20 H20A 109.3
C22 C20 H20A 109.3
P2 C20 H20A 109.3
C20 C21 H21A 109.5
C20 C21 H21B 109.5
H21A C21 H21B 109.5
C20 C21 H21C 109.5
H21A C21 H21C 109.5
H21B C21 H21C 109.5
C20 C22 H22A 109.5
C20 C22 H22B 109.5
H22A C22 H22B 109.5
C20 C22 H22C 109.5
H22A C22 H22C 109.5
H22B C22 H22C 109.5
N3 C23 C24 120.0(3)
N3 C23 C29 106.7(3)
C24 C23 C29 133.2(4)
N3 C23 Zr1 140.1(2)
C24 C23 Zr1 67.3(2)
C29 C23 Zr1 75.5(2)
C23 C24 C25 123.1(3)
C23 C24 C30 117.3(3)
C25 C24 C30 116.0(3)
C23 C24 Zr1 80.0(2)
C25 C24 Zr1 69.5(2)
C30 C24 Zr1 142.6(3)
C26 C25 C24 130.7(4)
C26 C25 Zr1 75.5(2)
C24 C25 Zr1 75.5(2)
C26 C25 H25A 114.0
C24 C25 H25A 114.0
Zr1 C25 H25A 114.0
C25 C26 C27 125.7(4)
C25 C26 C31 116.4(4)
C27 C26 C31 117.2(4)
C25 C26 Zr1 69.9(2)
C27 C26 Zr1 70.9(2)
C31 C26 Zr1 128.9(3)
C26 C27 C28 133.2(4)
C26 C27 Zr1 74.6(2)
C28 C27 Zr1 73.1(2)
C26 C27 H27A 111.5
C28 C27 H27A 111.5
Zr1 C27 H27A 111.5
C27 C28 C29 122.5(4)
C27 C28 C32 115.8(4)
C29 C28 C32 118.9(4)
C27 C28 Zr1 72.0(2)
C29 C28 Zr1 82.4(2)
C32 C28 Zr1 134.3(3)
C23 C29 C28 126.3(4)
C23 C29 C33 106.3(3)
C28 C29 C33 127.3(4)
C23 C29 Zr1 72.7(2)
C28 C29 Zr1 64.2(2)
C33 C29 Zr1 142.6(2)
C24 C30 H30A 109.5
C24 C30 H30B 109.5
H30A C30 H30B 109.5
C24 C30 H30C 109.5
H30A C30 H30C 109.5
H30B C30 H30C 109.5
C26 C31 H31A 109.5
C26 C31 H31B 109.5
H31A C31 H31B 109.5
C26 C31 H31C 109.5
H31A C31 H31C 109.5
H31B C31 H31C 109.5
C28 C32 H32A 109.5
C28 C32 H32B 109.5
H32A C32 H32B 109.5
C28 C32 H32C 109.5
H32A C32 H32C 109.5
H32B C32 H32C 109.5
C34 C33 C38 117.5(4)
C34 C33 C29 134.8(4)
C38 C33 C29 107.4(4)
C35 C34 C33 120.0(4)
C35 C34 H34A 120.0
C33 C34 H34A 120.0
C36 C35 C34 121.2(5)
C36 C35 H35A 119.4
C34 C35 H35A 119.4
C35 C36 C37 121.7(4)
C35 C36 H36A 119.1
C37 C36 H36A 119.1
C38 C37 C36 115.2(4)
C38 C37 C39 122.0(4)
C36 C37 C39 122.8(4)
N3 C38 C37 127.2(4)
N3 C38 C33 108.5(3)
C37 C38 C33 124.2(4)
C44 C39 C40 119.4(4)
C44 C39 C37 121.1(4)
C40 C39 C37 119.5(4)
C41 C40 C39 119.1(5)
C41 C40 C45 118.7(4)
C39 C40 C45 122.2(5)
C40 C41 C42 122.5(5)
C40 C41 H41A 118.7
C42 C41 H41A 118.7
C43 C42 C41 118.1(5)
C43 C42 C46 121.2(6)
C41 C42 C46 120.7(5)
C42 C43 C44 121.6(5)
C42 C43 H43A 119.2
C44 C43 H43A 119.2
C43 C44 C39 119.3(4)
C43 C44 C47 118.6(5)
C39 C44 C47 122.1(4)
C40 C45 H45A 109.5
C40 C45 H45B 109.5
H45A C45 H45B 109.5
C40 C45 H45C 109.5
H45A C45 H45C 109.5
H45B C45 H45C 109.5
C42 C46 H46A 109.5
C42 C46 H46B 109.5
H46A C46 H46B 109.5
C42 C46 H46C 109.5
H46A C46 H46C 109.5
H46B C46 H46C 109.5
C44 C47 H47A 109.5
C44 C47 H47B 109.5
H47A C47 H47B 109.5
C44 C47 H47C 109.5
H47A C47 H47C 109.5
H47B C47 H47C 109.5
C49 C48 H48A 109.5
C49 C48 H48B 109.5
H48A C48 H48B 109.5
C49 C48 H48C 109.5
H48A C48 H48C 109.5
H48B C48 H48C 109.5
C50 C49 C48 114.2(7)
C50 C49 H49A 108.7
C48 C49 H49A 108.7
C50 C49 H49B 108.7
C48 C49 H49B 108.7
H49A C49 H49B 107.6
C51 C50 C49 114.4(6)
C51 C50 H50A 108.7
C49 C50 H50A 108.7
C51 C50 H50B 108.7
C49 C50 H50B 108.7
H50A C50 H50B 107.6
C50 C51 C52 111.0(7)
C50 C51 H51A 109.4
C52 C51 H51A 109.4
C50 C51 H51B 109.4
C52 C51 H51B 109.4
H51A C51 H51B 108.0
C51 C52 H52A 109.5
C51 C52 H52B 109.5
H52A C52 H52B 109.5
C51 C52 H52C 109.5
H52A C52 H52C 109.5
H52B C52 H52C 109.5

loop_
_geom_bond_atom_site_label_1
_geom_bond_atom_site_label_2
_geom_bond_distance
Zr1 N1 2.151(3)
Zr1 C25 2.334(4)
Zr1 C27 2.358(4)
Zr1 C28 2.373(4)
Zr1 C26 2.406(4)
Zr1 C24 2.412(4)
Zr1 C23 2.576(4)
Zr1 C29 2.612(4)
Zr1 N2 2.652(3)
Zr1 P1 2.7943(11)
Zr1 Si1 3.0415(12)
Si1 N1 1.715(4)
Si1 N2 1.761(3)
Si1 C5 1.870(5)
Si1 C6 1.876(4)
P1 C8 1.835(4)
P1 C9 1.845(4)
P1 C12 1.850(4)
P2 C17 1.782(7)
P2 C20 1.851(6)
P2 C16 1.892(5)
N1 C1 1.483(5)
N2 C15 1.488(5)
N2 C7 1.490(5)
N3 C38 1.357(5)
N3 C23 1.408(5)
N3 H3A 0.8600
C1 C3 1.524(6)
C1 C2 1.525(7)
C1 C4 1.545(6)
C2 H2A 0.9600
C2 H2B 0.9600
C2 H2C 0.9600
C3 H3B 0.9600
C3 H3C 0.9600
C3 H3D 0.9600
C4 H4A 0.9600
C4 H4B 0.9600
C4 H4C 0.9600
C5 H5A 0.9600
C5 H5B 0.9600
C5 H5C 0.9600
C6 H6A 0.9600
C6 H6B 0.9600
C6 H6C 0.9600
C7 C8 1.520(6)
C7 H7A 0.9700
C7 H7B 0.9700
C8 H8A 0.9700
C8 H8B 0.9700
C9 C11 1.505(6)
C9 C10 1.526(6)
C9 H9A 0.9800
C10 H10A 0.9600
C10 H10B 0.9600
C10 H10C 0.9600
C11 H11A 0.9600
C11 H11B 0.9600
C11 H11C 0.9600
C12 C14 1.523(6)
C12 C13 1.525(5)
C12 H12A 0.9800
C13 H13A 0.9600
C13 H13B 0.9600
C13 H13C 0.9600
C14 H14A 0.9600
C14 H14B 0.9600
C14 H14C 0.9600
C15 C16 1.518(6)
C15 H15A 0.9700
C15 H15B 0.9700
C16 H16A 0.9700
C16 H16B 0.9700
C17 C18 1.516(9)
C17 C19 1.547(9)
C17 H17A 0.9800
C18 H18A 0.9600
C18 H18B 0.9600
C18 H18C 0.9600
C19 H19A 0.9600
C19 H19B 0.9600
C19 H19C 0.9600
C20 C21 1.501(7)
C20 C22 1.516(8)
C20 H20A 0.9800
C21 H21A 0.9600
C21 H21B 0.9600
C21 H21C 0.9600
C22 H22A 0.9600
C22 H22B 0.9600
C22 H22C 0.9600
C23 C24 1.414(5)
C23 C29 1.422(5)
C24 C25 1.432(5)
C24 C30 1.510(5)
C25 C26 1.412(5)
C25 H25A 0.9800
C26 C27 1.413(6)
C26 C31 1.500(6)
C27 C28 1.419(6)
C27 H27A 0.9800
C28 C29 1.452(5)
C28 C32 1.501(6)
C29 C33 1.459(5)
C30 H30A 0.9600
C30 H30B 0.9600
C30 H30C 0.9600
C31 H31A 0.9600
C31 H31B 0.9600
C31 H31C 0.9600
C32 H32A 0.9600
C32 H32B 0.9600
C32 H32C 0.9600
C33 C34 1.391(6)
C33 C38 1.399(5)
C34 C35 1.378(6)
C34 H34A 0.9300
C35 C36 1.374(6)
C35 H35A 0.9300
C36 C37 1.408(6)
C36 H36A 0.9300
C37 C38 1.399(6)
C37 C39 1.471(6)
C39 C44 1.401(6)
C39 C40 1.408(6)
C40 C41 1.370(7)
C40 C45 1.506(7)
C41 C42 1.390(7)
C41 H41A 0.9300
C42 C43 1.374(7)
C42 C46 1.520(7)
C43 C44 1.397(7)
C43 H43A 0.9300
C44 C47 1.492(6)
C45 H45A 0.9600
C45 H45B 0.9600
C45 H45C 0.9600
C46 H46A 0.9600
C46 H46B 0.9600
C46 H46C 0.9600
C47 H47A 0.9600
C47 H47B 0.9600
C47 H47C 0.9600
C48 C49 1.477(11)
C48 H48A 0.9600
C48 H48B 0.9600
C48 H48C 0.9600
C49 C50 1.344(10)
C49 H49A 0.9700
C49 H49B 0.9700
C50 C51 1.334(9)
C50 H50A 0.9700
C50 H50B 0.9700
C51 C52 1.479(10)
C51 H51A 0.9700
C51 H51B 0.9700
C52 H52A 0.9600
C52 H52B 0.9600
C52 H52C 0.9600
